data_1554096
loop_
_publ_author_name
'Zhu, Qiuhua'
'Dai, Chenshu'
'Huang, Cuihong'
'Zheng, Sichao'
'Tian, Yuanxin'

_publ_section_title
;
 Racemates Have Much Higher Solid-State Fluorescence Efficiency than Their
 Levo- and Dextrorotary Enantiomers
;
_journal_issue 45
_journal_name_full 'The Journal of Physical Chemistry C'
_journal_page_first 25503
_journal_paper_doi 10.1021/acs.jpcc.7b09170
_journal_volume 121
_journal_year 2017
_chemical_absolute_configuration ad
_chemical_formula_moiety 'C26 H23 Br N2 O4'
_chemical_formula_sum 'C26 H23 Br N2 O4'
_chemical_formula_weight 507.36
_space_group_crystal_system tetragonal
_space_group_IT_number 92
_space_group_name_Hall 'P 4abw 2nw'
_space_group_name_H-M_alt 'P 41 21 2'
_atom_sites_solution_hydrogens geom
_atom_sites_solution_primary direct
_audit_creation_date 2016-05-18
_audit_creation_method
;
Olex2 1.2-beta
(compiled 2016.02.19 svn.r3266 for OlexSys, GUI svn.r5155)
;
_cell_angle_alpha 90
_cell_angle_beta 90
_cell_angle_gamma 90
_cell_formula_units_Z 8
_cell_length_a 11.3983(4)
_cell_length_b 11.3983(4)
_cell_length_c 36.807(3)
_cell_measurement_reflns_used 7376
_cell_measurement_temperature 296.15
_cell_measurement_theta_max 19.544
_cell_measurement_theta_min 2.439
_cell_volume 4782.0(5)
_computing_cell_refinement 'SAINT v8.34A (Bruker, 2013)'
_computing_data_reduction 'SAINT v8.34A (Bruker, 2013)'
_computing_molecular_graphics 'Olex2 (Dolomanov et al., 2009)'
_computing_publication_material 'Olex2 (Dolomanov et al., 2009)'
_computing_structure_refinement 'ShelXL (Sheldrick, 2015)'
_computing_structure_solution 'ShelXT (Sheldrick, 2015)'
_diffrn_ambient_temperature 296.15
_diffrn_measured_fraction_theta_full 0.999
_diffrn_measured_fraction_theta_max 0.991
_diffrn_measurement_device_type 'CCD area detector'
_diffrn_measurement_method 'phi and omega scans'
_diffrn_radiation_monochromator graphite
_diffrn_radiation_type MoK\a
_diffrn_radiation_wavelength 0.71073
_diffrn_reflns_av_R_equivalents 0.0525
_diffrn_reflns_av_unetI/netI 0.0546
_diffrn_reflns_Laue_measured_fraction_full 0.999
_diffrn_reflns_Laue_measured_fraction_max 0.991
_diffrn_reflns_limit_h_max 14
_diffrn_reflns_limit_h_min -14
_diffrn_reflns_limit_k_max 14
_diffrn_reflns_limit_k_min -14
_diffrn_reflns_limit_l_max 46
_diffrn_reflns_limit_l_min -47
_diffrn_reflns_number 38346
_diffrn_reflns_point_group_measured_fraction_full 1.000
_diffrn_reflns_point_group_measured_fraction_max 0.980
_diffrn_reflns_theta_full 25.242
_diffrn_reflns_theta_max 27.594
_diffrn_reflns_theta_min 1.870
_exptl_absorpt_coefficient_mu 1.754
_exptl_absorpt_correction_type none
_exptl_crystal_colour colourless
_exptl_crystal_colour_primary colourless
_exptl_crystal_density_diffrn 1.409
_exptl_crystal_description block
_exptl_crystal_F_000 2080
_exptl_crystal_size_max 0.2
_exptl_crystal_size_mid 0.2
_exptl_crystal_size_min 0.2
_refine_diff_density_max 0.257
_refine_diff_density_min -0.430
_refine_diff_density_rms 0.078
_refine_ls_abs_structure_details
;
 Flack x determined using 1169 quotients [(I+)-(I-)]/[(I+)+(I-)]
 (Parsons, Flack and Wagner, Acta Cryst. B69 (2013) 249-259).
;
_refine_ls_abs_structure_Flack 0.013(5)
_refine_ls_extinction_method none
_refine_ls_goodness_of_fit_ref 1.071
_refine_ls_hydrogen_treatment constr
_refine_ls_matrix_type full
_refine_ls_number_parameters 300
_refine_ls_number_reflns 5430
_refine_ls_number_restraints 0
_refine_ls_restrained_S_all 1.071
_refine_ls_R_factor_all 0.0850
_refine_ls_R_factor_gt 0.0432
_refine_ls_shift/su_max 0.001
_refine_ls_shift/su_mean 0.000
_refine_ls_structure_factor_coef Fsqd
_refine_ls_weighting_details 'w=1/[\s^2^(Fo^2^)+(0.0299P)^2^+1.3332P] where P=(Fo^2^+2Fc^2^)/3'
_refine_ls_weighting_scheme calc
_refine_ls_wR_factor_gt 0.0783
_refine_ls_wR_factor_ref 0.0906
_reflns_Friedel_coverage 0.676
_reflns_Friedel_fraction_full 1.000
_reflns_Friedel_fraction_max 0.964
_reflns_number_gt 3677
_reflns_number_total 5430
_reflns_threshold_expression 'I > 2\s(I)'
_cod_data_source_file jp7b09170_si_009.cif
_cod_data_source_block w
_cod_database_code 1554096
_shelx_space_group_comment
;
The symmetry employed for this shelxl refinement is uniquely defined
by the following loop, which should always be used as a source of
symmetry information in preference to the above space-group names.
They are only intended as comments.
;
_olex2_refinement_description
;
1. Fixed Uiso
 At 1.2 times of:
  All C(H) groups, All C(H,H) groups
 At 1.5 times of:
  All C(H,H,H) groups
2.a Ternary CH refined with riding coordinates:
 C5(H5)
2.b Secondary CH2 refined with riding coordinates:
 C12(H12A,H12B)
2.c Aromatic/amide H refined with riding coordinates:
 C20(H20), C24(H24), C3(H3), C2(H2), C14(H14), C25(H25), C23(H23), C26(H26),
 C18(H18), C21(H21), C22(H22), C15(H15), C16(H16), C17(H17)
2.d Idealised Me refined as rotating group:
 C11(H11A,H11B,H11C), C8(H8A,H8B,H8C)
;
_shelx_shelxl_version_number 2014/7
_olex2_submission_special_instructions 'No special instructions were received'

loop_
_space_group_symop_operation_xyz
'x, y, z'
'-y+1/2, x+1/2, z+1/4'
'-x, -y, z+1/2'
'y+1/2, -x+1/2, z+3/4'
'x+1/2, -y+1/2, -z+3/4'
'y, x, -z'
'-x+1/2, y+1/2, -z+1/4'
'-y, -x, -z+1/2'

loop_
_atom_site_label
_atom_site_type_symbol
_atom_site_fract_x
_atom_site_fract_y
_atom_site_fract_z
_atom_site_U_iso_or_equiv
_atom_site_adp_type
_atom_site_occupancy
_atom_site_site_symmetry_order
_atom_site_calc_flag
_atom_site_refinement_flags_posn
Br1 Br 0.42435(5) 0.71390(4) 0.31563(2) 0.0757(2) Uani 1 1 d .
O1 O 0.5309(2) 0.1088(3) 0.38925(8) 0.0534(8) Uani 1 1 d .
O2 O 0.5174(2) -0.0658(2) 0.36117(8) 0.0529(7) Uani 1 1 d .
O3 O 0.6237(3) 0.0623(3) 0.30579(8) 0.0626(9) Uani 1 1 d .
O4 O 0.5293(3) 0.0557(3) 0.25276(7) 0.0595(8) Uani 1 1 d .
N1 N 0.2992(3) 0.1347(3) 0.35522(8) 0.0345(7) Uani 1 1 d .
N2 N 0.2079(3) 0.1507(3) 0.29627(8) 0.0385(7) Uani 1 1 d .
C7 C 0.4902(3) 0.0462(3) 0.36638(11) 0.0392(9) Uani 1 1 d .
C19 C 0.2526(3) 0.0942(3) 0.38875(10) 0.0358(9) Uani 1 1 d .
C6 C 0.3980(3) 0.0871(3) 0.33980(10) 0.0336(8) Uani 1 1 d .
C4 C 0.2888(3) 0.3294(3) 0.32524(10) 0.0359(9) Uani 1 1 d .
C5 C 0.2298(3) 0.2109(3) 0.33093(9) 0.0368(9) Uani 1 1 d .
H5 H 0.1537 0.2249 0.3426 0.044 Uiso 1 1 calc R
C20 C 0.2597(3) -0.0236(3) 0.39814(11) 0.0435(10) Uani 1 1 d .
H20 H 0.2924 -0.0771 0.3820 0.052 Uiso 1 1 calc R
C13 C 0.1273(3) 0.0544(4) 0.29986(9) 0.0392(10) Uani 1 1 d .
C24 C 0.1999(4) 0.1729(4) 0.41251(10) 0.0432(10) Uani 1 1 d .
H24 H 0.1940 0.2518 0.4064 0.052 Uiso 1 1 calc R
C12 C 0.3194(3) 0.1264(4) 0.27796(10) 0.0427(10) Uani 1 1 d .
H12A H 0.3444 0.1964 0.2651 0.051 Uiso 1 1 calc R
H12B H 0.3071 0.0651 0.2601 0.051 Uiso 1 1 calc R
C3 C 0.3669(4) 0.3745(4) 0.35015(11) 0.0437(10) Uani 1 1 d .
H3 H 0.3911 0.3280 0.3695 0.052 Uiso 1 1 calc R
C9 C 0.4160(3) 0.0887(3) 0.30348(10) 0.0375(9) Uani 1 1 d .
C10 C 0.5336(4) 0.0667(4) 0.28857(11) 0.0439(10) Uani 1 1 d .
C2 C 0.4104(4) 0.4881(4) 0.34695(12) 0.0495(11) Uani 1 1 d .
H2 H 0.4633 0.5176 0.3639 0.059 Uiso 1 1 calc R
C1 C 0.3736(4) 0.5557(3) 0.31825(13) 0.0494(11) Uani 1 1 d .
C14 C 0.0102(4) 0.0808(4) 0.30558(11) 0.0532(11) Uani 1 1 d .
H14 H -0.0133 0.1586 0.3079 0.064 Uiso 1 1 calc R
C25 C 0.2578(4) 0.3984(4) 0.29552(11) 0.0498(11) Uani 1 1 d .
H25 H 0.2080 0.3681 0.2778 0.060 Uiso 1 1 calc R
C23 C 0.1565(4) 0.1334(4) 0.44519(11) 0.0541(11) Uani 1 1 d .
H23 H 0.1206 0.1861 0.4610 0.065 Uiso 1 1 calc R
C26 C 0.3005(4) 0.5120(4) 0.29214(12) 0.0546(12) Uani 1 1 d .
H26 H 0.2794 0.5580 0.2723 0.066 Uiso 1 1 calc R
C18 C 0.1606(4) -0.0615(4) 0.29676(11) 0.0550(11) Uani 1 1 d .
H18 H 0.2390 -0.0802 0.2929 0.066 Uiso 1 1 calc R
C21 C 0.2185(4) -0.0615(4) 0.43143(12) 0.0557(11) Uani 1 1 d .
H21 H 0.2265 -0.1398 0.4381 0.067 Uiso 1 1 calc R
C22 C 0.1653(4) 0.0172(5) 0.45488(12) 0.0593(13) Uani 1 1 d .
H22 H 0.1357 -0.0084 0.4771 0.071 Uiso 1 1 calc R
C15 C -0.0725(5) -0.0092(6) 0.30791(13) 0.0748(16) Uani 1 1 d .
H15 H -0.1513 0.0083 0.3115 0.090 Uiso 1 1 calc R
C11 C 0.6424(5) 0.0489(5) 0.23465(13) 0.0764(16) Uani 1 1 d .
H11A H 0.6308 0.0348 0.2092 0.115 Uiso 1 1 calc GR
H11B H 0.6875 -0.0140 0.2449 0.115 Uiso 1 1 calc GR
H11C H 0.6838 0.1216 0.2379 0.115 Uiso 1 1 calc GR
C16 C -0.0368(6) -0.1234(5) 0.30482(14) 0.0794(18) Uani 1 1 d .
H16 H -0.0917 -0.1836 0.3065 0.095 Uiso 1 1 calc R
C17 C 0.0784(6) -0.1497(5) 0.29936(14) 0.0799(17) Uani 1 1 d .
H17 H 0.1018 -0.2276 0.2974 0.096 Uiso 1 1 calc R
C8 C 0.6154(5) -0.1095(5) 0.38225(16) 0.0897(19) Uani 1 1 d .
H8A H 0.6869 -0.0755 0.3734 0.135 Uiso 1 1 calc GR
H8B H 0.6194 -0.1933 0.3801 0.135 Uiso 1 1 calc GR
H8C H 0.6049 -0.0886 0.4073 0.135 Uiso 1 1 calc GR

loop_
_atom_site_aniso_label
_atom_site_aniso_U_11
_atom_site_aniso_U_22
_atom_site_aniso_U_33
_atom_site_aniso_U_23
_atom_site_aniso_U_13
_atom_site_aniso_U_12
Br1 0.0789(4) 0.0382(2) 0.1099(4) 0.0036(3) 0.0044(3) -0.0072(3)
O1 0.0491(18) 0.0552(19) 0.0558(17) -0.0131(15) -0.0133(14) -0.0093(14)
O2 0.0505(17) 0.0341(16) 0.0741(19) -0.0026(15) -0.0216(15) 0.0043(13)
O3 0.0357(17) 0.082(2) 0.070(2) -0.0169(18) 0.0042(16) 0.0028(16)
O4 0.0550(19) 0.078(2) 0.0453(17) -0.0064(16) 0.0177(14) 0.0137(16)
N1 0.0340(17) 0.0335(17) 0.0360(17) 0.0009(14) 0.0032(15) 0.0027(14)
N2 0.0343(17) 0.0411(18) 0.0402(18) 0.0012(15) 0.0026(15) 0.0013(15)
C7 0.032(2) 0.038(2) 0.047(2) 0.0020(19) -0.0016(19) -0.0034(17)
C19 0.035(2) 0.039(2) 0.0332(19) 0.0000(18) -0.0006(16) -0.0030(16)
C6 0.0315(19) 0.0298(19) 0.040(2) -0.0014(17) -0.0016(17) -0.0026(16)
C4 0.0330(19) 0.0346(19) 0.040(2) 0.0012(17) 0.0067(19) 0.0007(17)
C5 0.034(2) 0.039(2) 0.037(2) 0.0042(19) 0.0020(17) 0.0041(18)
C20 0.042(2) 0.038(2) 0.050(2) 0.0023(19) 0.0058(19) -0.0013(17)
C13 0.042(2) 0.047(2) 0.028(2) 0.0078(18) -0.0083(17) -0.0086(19)
C24 0.046(2) 0.044(2) 0.040(2) -0.0001(19) 0.001(2) 0.0040(19)
C12 0.042(2) 0.048(2) 0.038(2) 0.0012(19) 0.0033(18) -0.0002(18)
C3 0.047(2) 0.040(2) 0.045(2) 0.0016(19) 0.000(2) 0.0003(19)
C9 0.036(2) 0.037(2) 0.040(2) -0.0052(17) 0.0024(17) 0.0021(18)
C10 0.044(2) 0.037(2) 0.050(3) -0.007(2) 0.009(2) 0.000(2)
C2 0.050(3) 0.044(2) 0.054(3) -0.006(2) 0.004(2) -0.005(2)
C1 0.051(2) 0.036(2) 0.061(3) -0.002(2) 0.015(2) 0.0001(19)
C14 0.046(2) 0.059(3) 0.055(3) 0.013(2) -0.004(2) -0.002(2)
C25 0.051(3) 0.047(3) 0.051(3) 0.005(2) -0.008(2) -0.0041(19)
C23 0.059(3) 0.062(3) 0.042(3) -0.003(2) 0.007(2) 0.005(2)
C26 0.061(3) 0.043(2) 0.059(3) 0.010(2) -0.001(2) -0.005(2)
C18 0.068(3) 0.043(3) 0.054(3) -0.003(2) -0.004(2) -0.003(2)
C21 0.054(3) 0.051(3) 0.062(3) 0.020(3) -0.001(2) -0.005(2)
C22 0.056(3) 0.079(4) 0.044(2) 0.009(3) 0.007(2) -0.002(2)
C15 0.056(3) 0.114(5) 0.055(3) 0.014(3) -0.003(3) -0.030(3)
C11 0.078(4) 0.079(4) 0.073(3) -0.003(3) 0.042(3) 0.015(3)
C16 0.099(5) 0.079(4) 0.060(3) -0.005(3) 0.003(3) -0.049(4)
C17 0.122(5) 0.050(3) 0.068(3) -0.009(3) 0.007(4) -0.027(3)
C8 0.081(4) 0.061(3) 0.127(5) 0.005(3) -0.046(4) 0.021(3)

loop_
_atom_type_symbol
_atom_type_description
_atom_type_scat_dispersion_real
_atom_type_scat_dispersion_imag
_atom_type_scat_source
C C 0.0030 0.0020 'International Tables Vol C Tables 4.2.6.8 and 6.1.1.4'
H H 0.0000 0.0000 'International Tables Vol C Tables 4.2.6.8 and 6.1.1.4'
Br Br -0.2900 2.4600 'International Tables Vol C Tables 4.2.6.8 and 6.1.1.4'
N N 0.0060 0.0030 'International Tables Vol C Tables 4.2.6.8 and 6.1.1.4'
O O 0.0110 0.0060 'International Tables Vol C Tables 4.2.6.8 and 6.1.1.4'

loop_
_geom_angle_atom_site_label_1
_geom_angle_atom_site_label_2
_geom_angle_atom_site_label_3
_geom_angle
C7 O2 C8 115.7(3)
C10 O4 C11 115.4(4)
C19 N1 C5 121.1(3)
C6 N1 C19 122.5(3)
C6 N1 C5 114.9(3)
C13 N2 C5 112.6(3)
C13 N2 C12 116.9(3)
C12 N2 C5 109.9(3)
O1 C7 O2 125.8(4)
O1 C7 C6 122.8(4)
O2 C7 C6 111.4(3)
C20 C19 N1 120.6(3)
C20 C19 C24 119.6(4)
C24 C19 N1 119.9(3)
N1 C6 C7 115.2(3)
C9 C6 N1 121.9(3)
C9 C6 C7 122.6(3)
C3 C4 C5 121.6(3)
C3 C4 C25 118.5(4)
C25 C4 C5 119.7(3)
N1 C5 C4 111.6(3)
N1 C5 H5 107.8
N2 C5 N1 110.0(3)
N2 C5 C4 111.7(3)
N2 C5 H5 107.8
C4 C5 H5 107.8
C19 C20 H20 119.9
C21 C20 C19 120.2(4)
C21 C20 H20 119.9
C14 C13 N2 117.7(4)
C18 C13 N2 123.2(4)
C18 C13 C14 119.1(4)
C19 C24 H24 120.2
C23 C24 C19 119.6(4)
C23 C24 H24 120.2
N2 C12 H12A 108.8
N2 C12 H12B 108.8
N2 C12 C9 113.6(3)
H12A C12 H12B 107.7
C9 C12 H12A 108.8
C9 C12 H12B 108.8
C4 C3 H3 119.3
C4 C3 C2 121.4(4)
C2 C3 H3 119.3
C6 C9 C12 120.5(3)
C6 C9 C10 120.3(3)
C10 C9 C12 118.8(3)
O3 C10 O4 123.3(4)
O3 C10 C9 125.9(4)
O4 C10 C9 110.7(4)
C3 C2 H2 120.7
C1 C2 C3 118.6(4)
C1 C2 H2 120.7
C2 C1 Br1 118.7(3)
C26 C1 Br1 119.8(3)
C26 C1 C2 121.6(4)
C13 C14 H14 120.0
C13 C14 C15 120.1(5)
C15 C14 H14 120.0
C4 C25 H25 119.7
C26 C25 C4 120.5(4)
C26 C25 H25 119.7
C24 C23 H23 119.5
C22 C23 C24 121.0(4)
C22 C23 H23 119.5
C1 C26 C25 119.4(4)
C1 C26 H26 120.3
C25 C26 H26 120.3
C13 C18 H18 119.8
C17 C18 C13 120.4(5)
C17 C18 H18 119.8
C20 C21 H21 120.0
C20 C21 C22 119.9(4)
C22 C21 H21 120.0
C23 C22 C21 119.6(4)
C23 C22 H22 120.2
C21 C22 H22 120.2
C14 C15 H15 120.2
C16 C15 C14 119.6(5)
C16 C15 H15 120.2
O4 C11 H11A 109.5
O4 C11 H11B 109.5
O4 C11 H11C 109.5
H11A C11 H11B 109.5
H11A C11 H11C 109.5
H11B C11 H11C 109.5
C15 C16 H16 119.7
C17 C16 C15 120.5(5)
C17 C16 H16 119.7
C18 C17 H17 119.8
C16 C17 C18 120.4(5)
C16 C17 H17 119.8
O2 C8 H8A 109.5
O2 C8 H8B 109.5
O2 C8 H8C 109.5
H8A C8 H8B 109.5
H8A C8 H8C 109.5
H8B C8 H8C 109.5

loop_
_geom_bond_atom_site_label_1
_geom_bond_atom_site_label_2
_geom_bond_distance
Br1 C1 1.896(4)
O1 C7 1.197(4)
O2 C7 1.328(5)
O2 C8 1.448(5)
O3 C10 1.208(5)
O4 C10 1.325(5)
O4 C11 1.453(5)
N1 C19 1.421(5)
N1 C6 1.373(4)
N1 C5 1.476(4)
N2 C5 1.470(5)
N2 C13 1.437(5)
N2 C12 1.465(5)
C7 C6 1.510(5)
C19 C20 1.388(5)
C19 C24 1.390(5)
C6 C9 1.353(5)
C4 C5 1.524(5)
C4 C3 1.377(5)
C4 C25 1.393(5)
C5 H5 0.9800
C20 H20 0.9300
C20 C21 1.382(6)
C13 C14 1.384(5)
C13 C18 1.380(6)
C24 H24 0.9300
C24 C23 1.376(6)
C12 H12A 0.9700
C12 H12B 0.9700
C12 C9 1.510(5)
C3 H3 0.9300
C3 C2 1.392(6)
C9 C10 1.470(5)
C2 H2 0.9300
C2 C1 1.373(6)
C1 C26 1.366(6)
C14 H14 0.9300
C14 C15 1.396(7)
C25 H25 0.9300
C25 C26 1.389(6)
C23 H23 0.9300
C23 C22 1.375(6)
C26 H26 0.9300
C18 H18 0.9300
C18 C17 1.377(7)
C21 H21 0.9300
C21 C22 1.385(6)
C22 H22 0.9300
C15 H15 0.9300
C15 C16 1.369(8)
C11 H11A 0.9600
C11 H11B 0.9600
C11 H11C 0.9600
C16 H16 0.9300
C16 C17 1.362(8)
C17 H17 0.9300
C8 H8A 0.9600
C8 H8B 0.9600
C8 H8C 0.9600

loop_
_geom_torsion_atom_site_label_1
_geom_torsion_atom_site_label_2
_geom_torsion_atom_site_label_3
_geom_torsion_atom_site_label_4
_geom_torsion
Br1 C1 C26 C25 -175.9(3)
O1 C7 C6 N1 -54.8(5)
O1 C7 C6 C9 118.4(4)
O2 C7 C6 N1 124.4(4)
O2 C7 C6 C9 -62.4(5)
N1 C19 C20 C21 177.3(3)
N1 C19 C24 C23 -179.0(4)
N1 C6 C9 C12 -9.4(6)
N1 C6 C9 C10 163.6(3)
N2 C13 C14 C15 177.6(4)
N2 C13 C18 C17 -178.0(4)
N2 C12 C9 C6 -4.2(5)
N2 C12 C9 C10 -177.3(3)
C7 C6 C9 C12 177.8(3)
C7 C6 C9 C10 -9.2(6)
C19 N1 C6 C7 -34.2(5)
C19 N1 C6 C9 152.6(4)
C19 N1 C5 N2 -116.7(3)
C19 N1 C5 C4 118.7(3)
C19 C20 C21 C22 2.8(6)
C19 C24 C23 C22 0.6(7)
C6 N1 C19 C20 -34.2(5)
C6 N1 C19 C24 145.4(4)
C6 N1 C5 N2 49.9(4)
C6 N1 C5 C4 -74.6(4)
C6 C9 C10 O3 -10.9(6)
C6 C9 C10 O4 171.2(4)
C4 C3 C2 C1 0.2(6)
C4 C25 C26 C1 0.2(6)
C5 N1 C19 C20 131.4(4)
C5 N1 C19 C24 -48.9(5)
C5 N1 C6 C7 159.4(3)
C5 N1 C6 C9 -13.9(5)
C5 N2 C13 C14 72.3(4)
C5 N2 C13 C18 -109.8(4)
C5 N2 C12 C9 39.2(4)
C5 C4 C3 C2 -172.6(4)
C5 C4 C25 C26 172.6(4)
C20 C19 C24 C23 0.6(6)
C20 C21 C22 C23 -1.6(7)
C13 N2 C5 N1 70.2(4)
C13 N2 C5 C4 -165.3(3)
C13 N2 C12 C9 -90.8(4)
C13 C14 C15 C16 0.6(7)
C13 C18 C17 C16 0.4(8)
C24 C19 C20 C21 -2.3(6)
C24 C23 C22 C21 -0.1(7)
C12 N2 C5 N1 -62.0(4)
C12 N2 C5 C4 62.4(4)
C12 N2 C13 C14 -159.0(3)
C12 N2 C13 C18 18.9(5)
C12 C9 C10 O3 162.2(4)
C12 C9 C10 O4 -15.7(5)
C3 C4 C5 N1 -24.0(5)
C3 C4 C5 N2 -147.6(3)
C3 C4 C25 C26 -3.0(6)
C3 C2 C1 Br1 175.8(3)
C3 C2 C1 C26 -3.2(6)
C2 C1 C26 C25 3.0(7)
C14 C13 C18 C17 -0.1(6)
C14 C15 C16 C17 -0.3(8)
C25 C4 C5 N1 160.6(3)
C25 C4 C5 N2 37.0(5)
C25 C4 C3 C2 2.9(6)
C18 C13 C14 C15 -0.4(6)
C15 C16 C17 C18 -0.2(8)
C11 O4 C10 O3 -5.6(6)
C11 O4 C10 C9 172.4(4)
C8 O2 C7 O1 -8.3(6)
C8 O2 C7 C6 172.6(4)
